data_7050804
loop_
_publ_author_name
'Kroke, Edwin'
'Schwarz, Marcus'
'Horath-Bordon, Elisabeth'
'Kroll, Peter'
'Noll, Bruce'
'Norman, Arlan D.'

_publ_section_title
;
 Tri-s-triazine derivatives. Part I. From trichloro-tri-s-triazine
 to graphitic C~3~N~4~ structures
;
_journal_issue 5
_journal_name_full 'New Journal of Chemistry'
_journal_page_first 508
_journal_page_last 512
_journal_paper_doi 10.1039/b111062b
_journal_volume 26
_journal_year 2002
_chemical_formula_sum 'C26 H11 Cl10.5 N24.5 O1.5'
_chemical_formula_weight 1062.82
_chemical_name_systematic ?
_space_group_IT_number 15
_symmetry_cell_setting monoclinic
_symmetry_space_group_name_Hall '-C 2yc'
_symmetry_space_group_name_H-M 'C 1 2/c 1'
_atom_sites_solution_hydrogens none
_atom_sites_solution_primary direct
_atom_sites_solution_secondary difmap
_audit_creation_method SHELXL-97
_cell_angle_alpha 90.00
_cell_angle_beta 111.4770(10)
_cell_angle_gamma 90.00
_cell_formula_units_Z 8
_cell_length_a 23.2550(3)
_cell_length_b 13.4512(2)
_cell_length_c 26.8143(4)
_cell_measurement_reflns_used 6216
_cell_measurement_temperature 142(2)
_cell_measurement_theta_max 27
_cell_measurement_theta_min 1.63
_cell_volume 7805.3(2)
_computing_cell_refinement 'Siemens SAINT'
_computing_data_collection 'Siemens SMART'
_computing_data_reduction 'Siemens SHELXTL'
_computing_molecular_graphics 'Siemens SHELXTL'
_computing_publication_material 'Siemens SHELXTL'
_computing_structure_refinement 'SHELXL-97 (Sheldrick, 1997)'
_computing_structure_solution 'SHELXS-97 (Sheldrick, 1990)'
_diffrn_ambient_temperature 142(2)
_diffrn_measured_fraction_theta_full 1.000
_diffrn_measured_fraction_theta_max 1.000
_diffrn_measurement_device_type 'Siemens SMART CCD'
_diffrn_measurement_method '\w scans'
_diffrn_radiation_monochromator graphite
_diffrn_radiation_source 'sealed tube'
_diffrn_radiation_type MoK\a
_diffrn_radiation_wavelength 0.71073
_diffrn_reflns_av_R_equivalents 0.0997
_diffrn_reflns_av_sigmaI/netI 0.0650
_diffrn_reflns_limit_h_max 29
_diffrn_reflns_limit_h_min -29
_diffrn_reflns_limit_k_max 17
_diffrn_reflns_limit_k_min -17
_diffrn_reflns_limit_l_max 34
_diffrn_reflns_limit_l_min -34
_diffrn_reflns_number 40278
_diffrn_reflns_theta_full 27.00
_diffrn_reflns_theta_max 27.00
_diffrn_reflns_theta_min 1.63
_exptl_absorpt_coefficient_mu 0.815
_exptl_absorpt_correction_T_max 0.9681
_exptl_absorpt_correction_T_min 0.8410
_exptl_absorpt_correction_type 'empirical from equivalents'
_exptl_absorpt_process_details 'Blessing, Acta Cryst. (1995) A51 33-38.'
_exptl_crystal_colour gold
_exptl_crystal_density_diffrn 1.809
_exptl_crystal_density_method 'not measured'
_exptl_crystal_description plate
_exptl_crystal_F_000 4232
_exptl_crystal_size_max 0.22
_exptl_crystal_size_mid 0.12
_exptl_crystal_size_min 0.04
_refine_diff_density_max 0.557
_refine_diff_density_min -0.593
_refine_diff_density_rms 0.126
_refine_ls_extinction_method none
_refine_ls_goodness_of_fit_ref 1.235
_refine_ls_hydrogen_treatment none
_refine_ls_matrix_type full
_refine_ls_number_parameters 566
_refine_ls_number_reflns 8520
_refine_ls_number_restraints 0
_refine_ls_restrained_S_all 1.235
_refine_ls_R_factor_all 0.1148
_refine_ls_R_factor_gt 0.0798
_refine_ls_shift/su_max 0.000
_refine_ls_shift/su_mean 0.000
_refine_ls_structure_factor_coef Fsqd
_refine_ls_weighting_details 'calc w=1/[\s^2^(Fo^2^)+(0.0120P)^2^+82.3872P] where P=(Fo^2^+2Fc^2^)/3'
_refine_ls_weighting_scheme calc
_refine_ls_wR_factor_gt 0.1360
_refine_ls_wR_factor_ref 0.1511
_reflns_number_gt 6354
_reflns_number_total 8520
_reflns_threshold_expression >2sigma(I)
_cod_data_source_file b111062b.txt
_cod_data_source_block bc324fm
_cod_depositor_comments
;
The following automatic conversions were performed:
'_symmetry_cell_setting' value 'Monoclinic' changed to 'monoclinic'
according to '/home/saulius/struct/CIF-dictionaries/cif_core.dic'
dictionary named 'cif_core.dic' version 2.4.1 from 2010-06-29.

Automatic conversion script
Id: cif_fix_enum 1527 2010-12-29 10:47:43Z saulius 
;
_cod_original_cell_volume 7805.31(19)
_cod_original_sg_symbol_H-M C2/c
_cod_original_formula_sum 'C26 H11 Cl10.50 N24.50 O1.50'
_cod_database_code 7050804

loop_
_symmetry_equiv_pos_as_xyz
'x, y, z'
'-x, y, -z+1/2'
'x+1/2, y+1/2, z'
'-x+1/2, y+1/2, -z+1/2'
'-x, -y, -z'
'x, -y, z-1/2'
'-x+1/2, -y+1/2, -z'
'x+1/2, -y+1/2, z-1/2'

loop_
_atom_site_label
_atom_site_type_symbol
_atom_site_fract_x
_atom_site_fract_y
_atom_site_fract_z
_atom_site_U_iso_or_equiv
_atom_site_adp_type
_atom_site_occupancy
_atom_site_symmetry_multiplicity
_atom_site_calc_flag
_atom_site_refinement_flags
_atom_site_disorder_assembly
_atom_site_disorder_group
Cl1 Cl 0.28731(7) 0.18424(10) 0.12716(6) 0.0279(3) Uani 1 1 d . . .
Cl2 Cl 0.05491(6) 0.40067(10) -0.12213(5) 0.0263(3) Uani 1 1 d . . .
Cl3 Cl 0.20908(6) 0.72200(10) 0.11601(6) 0.0260(3) Uani 1 1 d . . .
N1 N 0.18053(19) 0.4335(3) 0.04146(16) 0.0147(8) Uani 1 1 d . . .
N2 N 0.25786(19) 0.3687(3) 0.11895(17) 0.0197(9) Uani 1 1 d . . .
N3 N 0.2050(2) 0.2630(3) 0.04329(17) 0.0198(9) Uani 1 1 d . . .
N4 N 0.1337(2) 0.3308(3) -0.03430(17) 0.0206(10) Uani 1 1 d . . .
N5 N 0.10267(19) 0.5015(3) -0.03481(17) 0.0191(9) Uani 1 1 d . . .
N6 N 0.15231(19) 0.6031(3) 0.03790(17) 0.0184(9) Uani 1 1 d . . .
N7 N 0.23303(18) 0.5359(3) 0.11554(16) 0.0169(9) Uani 1 1 d . . .
C1 C 0.2247(2) 0.4460(4) 0.0929(2) 0.0175(11) Uani 1 1 d . . .
C2 C 0.2452(2) 0.2836(4) 0.0927(2) 0.0203(11) Uani 1 1 d . . .
C3 C 0.1725(2) 0.3407(4) 0.0162(2) 0.0198(11) Uani 1 1 d . . .
C4 C 0.1022(2) 0.4114(4) -0.0559(2) 0.0196(11) Uani 1 1 d . . .
C5 C 0.1444(2) 0.5140(4) 0.01448(19) 0.0162(10) Uani 1 1 d . . .
C6 C 0.1970(2) 0.6071(4) 0.0864(2) 0.0191(11) Uani 1 1 d . . .
Cl4 Cl 0.17184(6) 0.60915(10) -0.10623(5) 0.0252(3) Uani 1 1 d . . .
Cl5 Cl 0.41494(6) 0.36640(11) 0.12543(5) 0.0261(3) Uani 1 1 d . . .
Cl6 Cl 0.46460(6) 0.44135(12) -0.13212(5) 0.0296(3) Uani 1 1 d . . .
N8 N 0.34879(19) 0.4663(3) -0.03849(16) 0.0159(9) Uani 1 1 d . . .
N9 N 0.27539(19) 0.5522(3) -0.10988(17) 0.0179(9) Uani 1 1 d . . .
N10 N 0.25446(19) 0.5120(3) -0.03069(16) 0.0167(9) Uani 1 1 d . . .
N11 N 0.3292(2) 0.4323(3) 0.04022(16) 0.0185(9) Uani 1 1 d . . .
N12 N 0.4275(2) 0.3907(3) 0.03492(17) 0.0211(10) Uani 1 1 d . . .
N13 N 0.4428(2) 0.4127(3) -0.04516(17) 0.0218(10) Uani 1 1 d . . .
N14 N 0.36659(19) 0.5002(3) -0.11807(16) 0.0189(9) Uani 1 1 d . . .
C7 C 0.3305(2) 0.5073(4) -0.0897(2) 0.0188(11) Uani 1 1 d . . .
C8 C 0.2421(2) 0.5507(4) -0.0794(2) 0.0192(11) Uani 1 1 d . . .
C9 C 0.3103(2) 0.4693(4) -0.0093(2) 0.0174(11) Uani 1 1 d . . .
C10 C 0.3871(2) 0.3997(4) 0.0591(2) 0.0200(11) Uani 1 1 d . . .
C11 C 0.4074(2) 0.4226(4) -0.01586(19) 0.0163(10) Uani 1 1 d . . .
C12 C 0.4191(2) 0.4521(4) -0.0942(2) 0.0206(11) Uani 1 1 d . . .
Cl7 Cl -0.09873(7) 0.49716(12) -0.13562(5) 0.0321(3) Uani 1 1 d . . .
Cl8 Cl 0.13992(6) 0.87526(10) -0.12494(5) 0.0235(3) Uani 1 1 d . . .
Cl9 Cl 0.05954(6) 0.78306(11) 0.11582(5) 0.0256(3) Uani 1 1 d . . .
N15 N 0.03115(19) 0.7222(3) -0.04908(16) 0.0167(9) Uani 1 1 d . . .
N16 N -0.0446(2) 0.6030(3) -0.05160(17) 0.0208(10) Uani 1 1 d . . .
N17 N -0.01570(19) 0.6288(3) -0.12820(16) 0.0180(9) Uani 1 1 d . . .
N18 N 0.05892(19) 0.7454(3) -0.12444(17) 0.0166(9) Uani 1 1 d . . .
N19 N 0.10513(19) 0.8455(3) -0.04520(16) 0.0165(9) Uani 1 1 d . . .
N20 N 0.07830(19) 0.8188(3) 0.02886(16) 0.0183(9) Uani 1 1 d . . .
N21 N 0.0057(2) 0.6903(3) 0.02692(17) 0.0199(9) Uani 1 1 d . . .
C13 C -0.0032(2) 0.6712(4) -0.0240(2) 0.0168(10) Uani 1 1 d . . .
C14 C -0.0471(2) 0.5875(4) -0.1008(2) 0.0224(12) Uani 1 1 d . . .
C15 C 0.0244(2) 0.6982(4) -0.10158(19) 0.0171(10) Uani 1 1 d . . .
C16 C 0.0962(2) 0.8151(4) -0.0951(2) 0.0186(11) Uani 1 1 d . . .
C17 C 0.0719(2) 0.7970(4) -0.02130(19) 0.0152(10) Uani 1 1 d . . .
C18 C 0.0458(2) 0.7626(4) 0.0496(2) 0.0200(11) Uani 1 1 d . . .
Cl10 Cl 0.33255(11) 1.02879(17) 0.22974(7) 0.0704(7) Uani 1 1 d . . .
Cl11 Cl 0.5000 0.54885(15) 0.2500 0.0309(5) Uani 1 2 d S . .
N22 N 0.5000 0.8687(5) 0.2500 0.0301(16) Uani 1 2 d S . .
N23 N 0.4479(3) 1.0204(4) 0.2446(2) 0.0505(17) Uani 1 1 d . . .
N24 N 0.3951(3) 0.8666(4) 0.24201(19) 0.0377(13) Uani 1 1 d . . .
N25 N 0.4480(2) 0.7186(4) 0.24962(18) 0.0268(11) Uani 1 1 d . . .
C19 C 0.5000 0.9717(7) 0.2500 0.042(3) Uani 1 2 d S . .
C20 C 0.4001(4) 0.9635(5) 0.2405(2) 0.0452(19) Uani 1 1 d . . .
C21 C 0.4471(3) 0.8169(5) 0.2472(2) 0.0285(13) Uani 1 1 d . . .
C22 C 0.5000 0.6756(6) 0.2500 0.0266(18) Uani 1 2 d S . .
O1S O 0.5000 0.3367(4) 0.2500 0.0357(15) Uani 1 2 d S . .
C1S C 0.4001(3) 0.3429(7) 0.2556(3) 0.058(2) Uani 1 1 d . . .
H1SA H 0.3663 0.3021 0.2580 0.087 Uiso 1 1 calc R . .
H1SB H 0.3848 0.3836 0.2231 0.087 Uiso 1 1 calc R . .
H1SC H 0.4159 0.3862 0.2871 0.087 Uiso 1 1 calc R . .
C2S C 0.4512(4) 0.2763(5) 0.2535(3) 0.0455(18) Uani 1 1 d . . .
H2SA H 0.4666 0.2344 0.2861 0.055 Uiso 1 1 calc R . .
H2SB H 0.4354 0.2319 0.2219 0.055 Uiso 1 1 calc R . .
O2S O 0.3498(2) 0.2637(4) -0.15204(19) 0.0543(14) Uani 1 1 d . . .
C3S C 0.3157(3) 0.2707(7) -0.1999(3) 0.056(2) Uani 1 1 d . . .
C4S C 0.2726(4) 0.1900(9) -0.2284(3) 0.084(4) Uani 1 1 d . . .
H4SA H 0.2768 0.1340 -0.2039 0.127 Uiso 1 1 calc R . .
H4SB H 0.2825 0.1678 -0.2591 0.127 Uiso 1 1 calc R . .
H4SC H 0.2301 0.2149 -0.2410 0.127 Uiso 1 1 calc R . .
C5S C 0.3146(3) 0.3625(7) -0.2323(3) 0.063(3) Uani 1 1 d . . .
H5SA H 0.3445 0.4109 -0.2099 0.094 Uiso 1 1 calc R . .
H5SB H 0.2731 0.3917 -0.2448 0.094 Uiso 1 1 calc R . .
H5SC H 0.3255 0.3449 -0.2632 0.094 Uiso 1 1 calc R . .

loop_
_atom_site_aniso_label
_atom_site_aniso_U_11
_atom_site_aniso_U_22
_atom_site_aniso_U_33
_atom_site_aniso_U_23
_atom_site_aniso_U_13
_atom_site_aniso_U_12
Cl1 0.0354(8) 0.0178(7) 0.0271(7) 0.0032(5) 0.0077(6) 0.0049(6)
Cl2 0.0309(7) 0.0264(7) 0.0172(6) -0.0012(5) 0.0037(5) -0.0014(6)
Cl3 0.0250(7) 0.0186(7) 0.0294(7) -0.0043(5) 0.0041(6) -0.0005(5)
N1 0.018(2) 0.012(2) 0.013(2) -0.0014(16) 0.0050(17) -0.0023(17)
N2 0.019(2) 0.017(2) 0.024(2) 0.0027(18) 0.0089(18) 0.0008(18)
N3 0.025(2) 0.013(2) 0.020(2) 0.0026(18) 0.0065(19) 0.0027(18)
N4 0.025(2) 0.017(2) 0.018(2) -0.0040(18) 0.0047(19) 0.0000(19)
N5 0.015(2) 0.024(2) 0.018(2) 0.0030(19) 0.0054(17) 0.0009(18)
N6 0.016(2) 0.014(2) 0.023(2) -0.0009(18) 0.0047(18) 0.0000(17)
N7 0.016(2) 0.016(2) 0.019(2) -0.0041(17) 0.0071(18) -0.0016(17)
C1 0.015(2) 0.020(3) 0.020(3) 0.001(2) 0.010(2) -0.001(2)
C2 0.022(3) 0.022(3) 0.020(3) 0.005(2) 0.011(2) 0.002(2)
C3 0.026(3) 0.019(3) 0.020(3) -0.001(2) 0.014(2) -0.004(2)
C4 0.020(3) 0.024(3) 0.018(3) -0.004(2) 0.012(2) -0.004(2)
C5 0.019(3) 0.014(3) 0.019(2) 0.002(2) 0.012(2) -0.001(2)
C6 0.019(3) 0.018(3) 0.023(3) -0.003(2) 0.011(2) -0.002(2)
Cl4 0.0211(6) 0.0262(7) 0.0308(7) 0.0061(6) 0.0124(6) 0.0063(5)
Cl5 0.0337(8) 0.0285(7) 0.0170(6) 0.0048(5) 0.0105(6) 0.0059(6)
Cl6 0.0263(7) 0.0437(9) 0.0238(7) 0.0050(6) 0.0152(6) 0.0125(6)
N8 0.020(2) 0.015(2) 0.015(2) 0.0002(16) 0.0081(17) 0.0019(17)
N9 0.016(2) 0.016(2) 0.020(2) -0.0005(18) 0.0045(18) 0.0004(17)
N10 0.019(2) 0.016(2) 0.019(2) 0.0000(17) 0.0112(18) 0.0009(18)
N11 0.025(2) 0.016(2) 0.016(2) -0.0006(17) 0.0096(18) -0.0015(18)
N12 0.025(2) 0.022(2) 0.018(2) 0.0021(18) 0.0094(19) -0.0004(19)
N13 0.021(2) 0.028(3) 0.019(2) -0.0003(19) 0.0104(19) 0.0049(19)
N14 0.021(2) 0.022(2) 0.016(2) -0.0002(18) 0.0095(18) 0.0032(19)
C7 0.018(3) 0.019(3) 0.021(3) -0.008(2) 0.008(2) -0.004(2)
C8 0.021(3) 0.013(3) 0.027(3) -0.003(2) 0.013(2) -0.002(2)
C9 0.024(3) 0.014(2) 0.019(3) -0.0018(19) 0.014(2) -0.001(2)
C10 0.026(3) 0.016(3) 0.019(3) -0.003(2) 0.010(2) -0.001(2)
C11 0.019(3) 0.018(3) 0.014(2) -0.002(2) 0.007(2) 0.000(2)
C12 0.021(3) 0.024(3) 0.017(3) -0.003(2) 0.006(2) 0.004(2)
Cl7 0.0319(8) 0.0430(9) 0.0231(7) -0.0095(6) 0.0118(6) -0.0226(7)
Cl8 0.0265(7) 0.0228(7) 0.0258(7) -0.0022(5) 0.0148(5) -0.0054(6)
Cl9 0.0293(7) 0.0312(8) 0.0166(6) -0.0023(5) 0.0087(5) -0.0010(6)
N15 0.016(2) 0.020(2) 0.014(2) -0.0003(17) 0.0045(17) 0.0003(17)
N16 0.025(2) 0.021(2) 0.020(2) -0.0009(18) 0.0115(19) -0.0050(19)
N17 0.016(2) 0.021(2) 0.017(2) 0.0011(18) 0.0053(17) -0.0044(18)
N18 0.016(2) 0.014(2) 0.022(2) 0.0032(17) 0.0100(18) 0.0015(17)
N19 0.018(2) 0.015(2) 0.016(2) -0.0014(17) 0.0057(17) 0.0004(17)
N20 0.017(2) 0.021(2) 0.015(2) 0.0003(18) 0.0046(17) 0.0010(18)
N21 0.023(2) 0.021(2) 0.016(2) -0.0022(18) 0.0088(19) 0.0007(19)
C13 0.014(2) 0.019(3) 0.018(3) 0.005(2) 0.007(2) 0.004(2)
C14 0.021(3) 0.024(3) 0.020(3) -0.004(2) 0.005(2) -0.006(2)
C15 0.019(3) 0.018(3) 0.013(2) 0.0014(19) 0.005(2) 0.001(2)
C16 0.019(3) 0.014(3) 0.028(3) 0.004(2) 0.014(2) 0.003(2)
C17 0.013(2) 0.017(3) 0.015(2) -0.0028(19) 0.0034(19) 0.000(2)
C18 0.018(3) 0.021(3) 0.020(3) 0.001(2) 0.005(2) 0.006(2)
Cl10 0.1033(17) 0.0705(14) 0.0276(9) 0.0111(9) 0.0125(10) 0.0622(13)
Cl11 0.0455(12) 0.0211(10) 0.0321(11) 0.000 0.0211(10) 0.000
N22 0.049(5) 0.024(4) 0.021(3) 0.000 0.017(3) 0.000
N23 0.097(5) 0.027(3) 0.032(3) 0.006(2) 0.029(3) 0.019(3)
N24 0.055(4) 0.036(3) 0.020(3) 0.000(2) 0.011(2) 0.018(3)
N25 0.032(3) 0.026(3) 0.024(2) -0.002(2) 0.013(2) 0.002(2)
C19 0.084(8) 0.019(5) 0.031(5) 0.000 0.029(5) 0.000
C20 0.075(5) 0.039(4) 0.024(3) 0.011(3) 0.021(3) 0.027(4)
C21 0.043(4) 0.030(3) 0.015(3) 0.003(2) 0.013(3) 0.008(3)
C22 0.036(5) 0.016(4) 0.028(4) 0.000 0.013(4) 0.000
O1S 0.052(4) 0.027(3) 0.029(3) 0.000 0.017(3) 0.000
C1S 0.047(4) 0.097(7) 0.025(4) 0.006(4) 0.007(3) -0.022(4)
C2S 0.068(5) 0.043(4) 0.022(3) 0.000(3) 0.013(3) -0.019(4)
O2S 0.044(3) 0.079(4) 0.038(3) -0.009(3) 0.013(2) -0.005(3)
C3S 0.034(4) 0.102(7) 0.033(4) -0.018(4) 0.013(3) 0.001(4)
C4S 0.053(5) 0.160(11) 0.045(5) -0.029(6) 0.025(4) -0.044(6)
C5S 0.038(4) 0.113(8) 0.029(4) -0.011(4) 0.003(3) 0.022(5)

loop_
_atom_type_symbol
_atom_type_description
_atom_type_scat_dispersion_real
_atom_type_scat_dispersion_imag
_atom_type_scat_source
C C 0.0033 0.0016 'International Tables Vol C Tables 4.2.6.8 and 6.1.1.4'
H H 0.0000 0.0000 'International Tables Vol C Tables 4.2.6.8 and 6.1.1.4'
N N 0.0061 0.0033 'International Tables Vol C Tables 4.2.6.8 and 6.1.1.4'
O O 0.0106 0.0060 'International Tables Vol C Tables 4.2.6.8 and 6.1.1.4'
Cl Cl 0.1484 0.1585 'International Tables Vol C Tables 4.2.6.8 and 6.1.1.4'

loop_
_geom_angle_atom_site_label_1
_geom_angle_atom_site_label_2
_geom_angle_atom_site_label_3
_geom_angle
_geom_angle_site_symmetry_1
_geom_angle_site_symmetry_3
_geom_angle_publ_flag
C1 N1 C5 120.2(4) . . ?
C1 N1 C3 120.4(4) . . ?
C5 N1 C3 119.4(4) . . ?
C2 N2 C1 115.2(4) . . ?
C3 N3 C2 115.2(4) . . ?
C4 N4 C3 115.2(4) . . ?
C5 N5 C4 115.1(4) . . ?
C5 N6 C6 114.7(4) . . ?
C6 N7 C1 115.6(4) . . ?
N2 C1 N7 120.7(5) . . ?
N2 C1 N1 120.0(5) . . ?
N7 C1 N1 119.3(4) . . ?
N2 C2 N3 130.2(5) . . ?
N2 C2 Cl1 114.7(4) . . ?
N3 C2 Cl1 115.2(4) . . ?
N4 C3 N3 120.8(5) . . ?
N4 C3 N1 120.2(5) . . ?
N3 C3 N1 119.0(4) . . ?
N4 C4 N5 130.1(5) . . ?
N4 C4 Cl2 115.3(4) . . ?
N5 C4 Cl2 114.6(4) . . ?
N5 C5 N6 120.3(5) . . ?
N5 C5 N1 119.7(4) . . ?
N6 C5 N1 119.9(4) . . ?
N7 C6 N6 130.1(5) . . ?
N7 C6 Cl3 114.7(4) . . ?
N6 C6 Cl3 115.2(4) . . ?
C9 N8 C7 121.1(4) . . ?
C9 N8 C11 119.6(4) . . ?
C7 N8 C11 119.3(4) . . ?
C8 N9 C7 115.9(4) . . ?
C8 N10 C9 114.4(4) . . ?
C10 N11 C9 114.9(4) . . ?
C10 N12 C11 114.9(5) . . ?
C12 N13 C11 114.8(4) . . ?
C12 N14 C7 115.0(4) . . ?
N14 C7 N9 120.9(5) . . ?
N14 C7 N8 120.5(5) . . ?
N9 C7 N8 118.6(4) . . ?
N9 C8 N10 130.4(5) . . ?
N9 C8 Cl4 114.8(4) . . ?
N10 C8 Cl4 114.8(4) . . ?
N11 C9 N10 120.0(4) . . ?
N11 C9 N8 120.3(5) . . ?
N10 C9 N8 119.7(4) . . ?
N11 C10 N12 130.2(5) . . ?
N11 C10 Cl5 115.3(4) . . ?
N12 C10 Cl5 114.5(4) . . ?
N13 C11 N12 120.4(5) . . ?
N13 C11 N8 119.8(4) . . ?
N12 C11 N8 119.8(4) . . ?
N14 C12 N13 130.2(5) . . ?
N14 C12 Cl6 114.4(4) . . ?
N13 C12 Cl6 115.4(4) . . ?
C17 N15 C15 120.5(4) . . ?
C17 N15 C13 119.5(4) . . ?
C15 N15 C13 119.9(4) . . ?
C14 N16 C13 114.9(4) . . ?
C15 N17 C14 114.6(4) . . ?
C16 N18 C15 115.9(4) . . ?
C16 N19 C17 115.0(4) . . ?
C18 N20 C17 115.3(4) . . ?
C13 N21 C18 115.4(4) . . ?
N21 C13 N16 120.7(5) . . ?
N21 C13 N15 119.9(5) . . ?
N16 C13 N15 119.5(4) . . ?
N16 C14 N17 131.0(5) . . ?
N16 C14 Cl7 114.8(4) . . ?
N17 C14 Cl7 114.2(4) . . ?
N17 C15 N18 120.6(4) . . ?
N17 C15 N15 120.1(4) . . ?
N18 C15 N15 119.3(4) . . ?
N18 C16 N19 129.7(5) . . ?
N18 C16 Cl8 115.4(4) . . ?
N19 C16 Cl8 114.9(4) . . ?
N20 C17 N19 120.4(4) . . ?
N20 C17 N15 120.1(4) . . ?
N19 C17 N15 119.6(4) . . ?
N20 C18 N21 129.6(5) . . ?
N20 C18 Cl9 115.2(4) . . ?
N21 C18 Cl9 115.1(4) . . ?
C19 N22 C21 120.0(4) . . ?
C19 N22 C21 120.0(4) . 2_655 ?
C21 N22 C21 119.9(7) . 2_655 ?
C20 N23 C19 115.2(6) . . ?
C20 N24 C21 114.3(6) . . ?
C21 N25 C22 115.5(6) . . ?
N23 C19 N23 121.3(9) . 2_655 ?
N23 C19 N22 119.4(4) . . ?
N23 C19 N22 119.4(4) 2_655 . ?
N24 C20 N23 131.0(7) . . ?
N24 C20 Cl10 115.1(6) . . ?
N23 C20 Cl10 113.9(5) . . ?
N25 C21 N24 120.0(6) . . ?
N25 C21 N22 120.0(6) . . ?
N24 C21 N22 120.0(6) . . ?
N25 C22 N25 128.8(7) . 2_655 ?
N25 C22 Cl11 115.6(4) . . ?
N25 C22 Cl11 115.6(4) 2_655 . ?
C2S O1S C2S 110.6(8) . 2_655 ?
O1S C2S C1S 108.8(6) . . ?
O2S C3S C4S 122.1(9) . . ?
O2S C3S C5S 121.9(8) . . ?
C4S C3S C5S 115.9(7) . . ?

loop_
_geom_bond_atom_site_label_1
_geom_bond_atom_site_label_2
_geom_bond_distance
_geom_bond_site_symmetry_2
_geom_bond_publ_flag
Cl1 C2 1.714(5) . ?
Cl2 C4 1.719(5) . ?
Cl3 C6 1.713(5) . ?
N1 C1 1.397(6) . ?
N1 C5 1.399(6) . ?
N1 C3 1.399(6) . ?
N2 C2 1.319(7) . ?
N2 C1 1.330(7) . ?
N3 C3 1.339(7) . ?
N3 C2 1.342(7) . ?
N4 C4 1.317(7) . ?
N4 C3 1.330(7) . ?
N5 C5 1.333(6) . ?
N5 C4 1.336(7) . ?
N6 C5 1.334(6) . ?
N6 C6 1.335(7) . ?
N7 C6 1.324(7) . ?
N7 C1 1.335(6) . ?
Cl4 C8 1.716(5) . ?
Cl5 C10 1.715(5) . ?
Cl6 C12 1.721(5) . ?
N8 C9 1.388(6) . ?
N8 C7 1.393(6) . ?
N8 C11 1.403(6) . ?
N9 C8 1.315(6) . ?
N9 C7 1.338(6) . ?
N10 C8 1.336(6) . ?
N10 C9 1.342(6) . ?
N11 C10 1.326(7) . ?
N11 C9 1.334(6) . ?
N12 C10 1.329(7) . ?
N12 C11 1.338(6) . ?
N13 C12 1.335(7) . ?
N13 C11 1.335(6) . ?
N14 C12 1.322(6) . ?
N14 C7 1.327(6) . ?
Cl7 C14 1.723(5) . ?
Cl8 C16 1.711(5) . ?
Cl9 C18 1.709(5) . ?
N15 C17 1.396(6) . ?
N15 C15 1.396(6) . ?
N15 C13 1.399(6) . ?
N16 C14 1.316(7) . ?
N16 C13 1.340(7) . ?
N17 C15 1.328(6) . ?
N17 C14 1.332(7) . ?
N18 C16 1.324(7) . ?
N18 C15 1.335(6) . ?
N19 C16 1.339(6) . ?
N19 C17 1.340(6) . ?
N20 C18 1.325(7) . ?
N20 C17 1.331(6) . ?
N21 C13 1.329(6) . ?
N21 C18 1.330(7) . ?
Cl10 C20 1.729(7) . ?
Cl11 C22 1.706(8) . ?
N22 C19 1.385(11) . ?
N22 C21 1.392(7) . ?
N22 C21 1.392(7) 2_655 ?
N23 C20 1.321(10) . ?
N23 C19 1.338(7) . ?
N24 C20 1.311(9) . ?
N24 C21 1.344(8) . ?
N25 C21 1.323(8) . ?
N25 C22 1.337(6) . ?
C19 N23 1.338(7) 2_655 ?
C22 N25 1.337(6) 2_655 ?
O1S C2S 1.427(7) . ?
O1S C2S 1.427(7) 2_655 ?
C1S C2S 1.506(11) . ?
O2S C3S 1.240(8) . ?
C3S C4S 1.486(12) . ?
C3S C5S 1.505(12) . ?
